data_7058232
loop_
_publ_author_name
'Li, Chunxia'
'Zhong, Dandan'
'Huang, Xianqiang'
'Shen, Guodong'
'Li, Qiang'
'Du, Jiyuan'
'Li, Qianli'
'Wang, Suna'
'Li, Jikun'
'Dou, Jianmin'

_publ_section_title
;
 Two organic--inorganic hybrid polyoxovanadates as reusable catalysts for
 Knoevenagel condensation
;
_journal_issue 15
_journal_name_full 'New Journal of Chemistry'
_journal_page_first 5813
_journal_paper_doi 10.1039/C8NJ06460A
_journal_volume 43
_journal_year 2019
_chemical_formula_sum 'C40 H50 N16 O15 V6'
_chemical_formula_weight 1300.60
_space_group_crystal_system monoclinic
_space_group_IT_number 14
_space_group_name_Hall '-P 2yn'
_space_group_name_H-M_alt 'P 1 21/n 1'
_symmetry_space_group_name_Hall '-P 2yn'
_symmetry_space_group_name_H-M 'P 1 21/n 1'
_atom_sites_solution_hydrogens mixed
_audit_creation_method SHELXL-2018/3
_audit_update_record
;
2019-03-11 deposited with the CCDC.    2019-03-12 downloaded from the CCDC.
;
_cell_angle_alpha 90
_cell_angle_beta 106.662(2)
_cell_angle_gamma 90
_cell_formula_units_Z 2
_cell_length_a 14.4908(13)
_cell_length_b 12.5546(12)
_cell_length_c 15.4384(14)
_cell_measurement_reflns_used 3157
_cell_measurement_temperature 298(2)
_cell_measurement_theta_max 23.340
_cell_measurement_theta_min 2.350
_cell_volume 2690.7(4)
_computing_structure_refinement 'SHELXL-2018/3 (Sheldrick, 2018)'
_diffrn_ambient_temperature 298(2)
_diffrn_measured_fraction_theta_full 0.999
_diffrn_measured_fraction_theta_max 0.999
_diffrn_measurement_device_type 'CCD area detector'
_diffrn_measurement_method 'phi and omega scans'
_diffrn_radiation_type MoK\a
_diffrn_radiation_wavelength 0.71073
_diffrn_reflns_av_R_equivalents 0.0429
_diffrn_reflns_av_unetI/netI 0.0525
_diffrn_reflns_Laue_measured_fraction_full 0.999
_diffrn_reflns_Laue_measured_fraction_max 0.999
_diffrn_reflns_limit_h_max 17
_diffrn_reflns_limit_h_min -17
_diffrn_reflns_limit_k_max 14
_diffrn_reflns_limit_k_min -9
_diffrn_reflns_limit_l_max 18
_diffrn_reflns_limit_l_min -18
_diffrn_reflns_number 13273
_diffrn_reflns_point_group_measured_fraction_full 0.999
_diffrn_reflns_point_group_measured_fraction_max 0.999
_diffrn_reflns_theta_full 25.018
_diffrn_reflns_theta_max 25.018
_diffrn_reflns_theta_min 2.350
_exptl_absorpt_coefficient_mu 1.077
_exptl_absorpt_correction_T_max 0.8134
_exptl_absorpt_correction_T_min 0.7897
_exptl_absorpt_correction_type multi-scan
_exptl_absorpt_process_details sadabs
_exptl_crystal_colour green
_exptl_crystal_density_diffrn 1.605
_exptl_crystal_description block
_exptl_crystal_F_000 1320
_exptl_crystal_size_max 0.230
_exptl_crystal_size_mid 0.210
_exptl_crystal_size_min 0.200
_refine_diff_density_max 0.502
_refine_diff_density_min -0.370
_refine_diff_density_rms 0.079
_refine_ls_extinction_method none
_refine_ls_goodness_of_fit_ref 1.008
_refine_ls_hydrogen_treatment constr
_refine_ls_matrix_type full
_refine_ls_number_parameters 359
_refine_ls_number_reflns 4738
_refine_ls_number_restraints 22
_refine_ls_restrained_S_all 1.011
_refine_ls_R_factor_all 0.0869
_refine_ls_R_factor_gt 0.0448
_refine_ls_shift/su_max 0.001
_refine_ls_shift/su_mean 0.000
_refine_ls_structure_factor_coef Fsqd
_refine_ls_weighting_details 'w=1/[\s^2^(Fo^2^)+(0.0603P)^2^+1.2268P] where P=(Fo^2^+2Fc^2^)/3'
_refine_ls_weighting_scheme calc
_refine_ls_wR_factor_gt 0.1050
_refine_ls_wR_factor_ref 0.1266
_reflns_Friedel_coverage 0.000
_reflns_number_gt 3008
_reflns_number_total 4738
_reflns_threshold_expression 'I > 2\s(I)'
_cod_data_source_file c8nj06460a2.cif
_cod_data_source_block 2
_cod_depositor_comments 'Adding full bibliography for 7058232--7058233.cif.'
_cod_database_code 7058232
_shelx_shelxl_version_number 2018/3
_shelx_space_group_comment
;
The symmetry employed for this shelxl refinement is uniquely defined
by the following loop, which should always be used as a source of
symmetry information in preference to the above space-group names.
They are only intended as comments.
;
_shelx_estimated_absorpt_t_min 0.790
_shelx_estimated_absorpt_t_max 0.813

loop_
_space_group_symop_operation_xyz
'x, y, z'
'-x+1/2, y+1/2, -z+1/2'
'-x, -y, -z'
'x-1/2, -y-1/2, z-1/2'

loop_
_atom_site_label
_atom_site_type_symbol
_atom_site_fract_x
_atom_site_fract_y
_atom_site_fract_z
_atom_site_U_iso_or_equiv
_atom_site_adp_type
_atom_site_occupancy
_atom_site_site_symmetry_order
_atom_site_calc_flag
_atom_site_refinement_flags_posn
_atom_site_refinement_flags_adp
_atom_site_refinement_flags_occupancy
_atom_site_disorder_assembly
_atom_site_disorder_group
V1 V 0.93046(5) 0.94657(5) 0.12573(4) 0.0333(2) Uani 1 1 d . . . . .
V2 V 1.08530(5) 0.85251(5) 0.02340(5) 0.0402(2) Uani 1 1 d . . . . .
V3 V 0.74413(5) 0.73853(6) 0.11938(5) 0.0450(2) Uani 1 1 d . . . . .
N1 N 0.8534(3) 0.6235(3) 0.1308(2) 0.0464(9) Uani 1 1 d . . . . .
N2 N 0.9846(3) 0.5438(3) 0.1196(3) 0.0520(10) Uani 1 1 d . . . . .
N3 N 0.7171(2) 0.7394(3) -0.0230(3) 0.0506(10) Uani 1 1 d . . . . .
N4 N 0.7278(3) 0.7688(3) -0.1600(3) 0.0610(11) Uani 1 1 d . . . . .
N5 N 0.6470(3) 0.8672(3) 0.1097(3) 0.0532(10) Uani 1 1 d . . . . .
N6 N 0.5207(3) 0.9554(5) 0.1232(3) 0.0788(14) Uani 1 1 d D U . . .
N7 N 0.7809(3) 0.7590(3) 0.2607(3) 0.0484(9) Uani 1 1 d . . . . .
N8 N 0.8399(3) 0.8214(3) 0.3987(3) 0.0544(10) Uani 1 1 d . . . . .
O1 O 0.85021(18) 0.8481(2) 0.12085(17) 0.0396(7) Uani 1 1 d . . . . .
O2 O 0.9505(2) 1.0051(2) 0.22255(19) 0.0566(8) Uani 1 1 d . . . . .
O3 O 0.8820(2) 1.0350(2) 0.0347(2) 0.0555(8) Uani 1 1 d . . . . .
O4 O 1.04093(19) 0.8936(2) 0.11753(19) 0.0498(8) Uani 1 1 d . . . . .
O5 O 1.0020(3) 0.7841(3) -0.0456(2) 0.0768(11) Uani 1 1 d . . . . .
O6 O 1.1774(2) 0.7766(3) 0.0632(2) 0.0729(11) Uani 1 1 d . . . . .
O7 O 0.6630(2) 0.6502(3) 0.1165(2) 0.0671(9) Uani 1 1 d . . . . .
O8 O 1.0039(7) 0.2213(7) 0.2353(7) 0.131(4) Uani 0.5 1 d . . P . .
H8C H 0.988324 0.156961 0.240856 0.157 Uiso 0.5 1 d R U P . .
H8D H 1.004984 0.230521 0.181016 0.157 Uiso 0.5 1 d R U P . .
C1 C 0.9383(3) 0.6361(3) 0.1183(3) 0.0513(12) Uani 1 1 d . . . . .
H1 H 0.963634 0.701963 0.109608 0.062 Uiso 1 1 calc R U . . .
C2 C 0.8451(4) 0.5153(4) 0.1413(4) 0.0667(15) Uani 1 1 d . . . . .
H2 H 0.791879 0.481576 0.151112 0.080 Uiso 1 1 calc R U . . .
C3 C 0.9243(4) 0.4659(4) 0.1353(4) 0.0695(15) Uani 1 1 d . . . . .
H3 H 0.936630 0.393110 0.140629 0.083 Uiso 1 1 calc R U . . .
C4 C 1.0758(4) 0.5337(4) 0.1043(4) 0.0652(14) Uani 1 1 d . . . . .
H4 H 1.105194 0.595403 0.091941 0.078 Uiso 1 1 calc R U . . .
C5 C 1.1207(4) 0.4453(5) 0.1063(4) 0.0861(18) Uani 1 1 d . . . . .
H5A H 1.093380 0.382105 0.118468 0.103 Uiso 1 1 calc R U . . .
H5B H 1.180709 0.444449 0.095607 0.103 Uiso 1 1 calc R U . . .
C6 C 0.7636(3) 0.7893(4) -0.0722(3) 0.0544(12) Uani 1 1 d . . . . .
H6 H 0.815858 0.834067 -0.048353 0.065 Uiso 1 1 calc R U . . .
C7 C 0.6465(4) 0.6839(5) -0.0860(4) 0.0774(17) Uani 1 1 d . . . . .
H7 H 0.600232 0.640873 -0.072368 0.093 Uiso 1 1 calc R U . . .
C8 C 0.6539(4) 0.7006(5) -0.1694(4) 0.0765(17) Uani 1 1 d . . . . .
H8 H 0.615754 0.671016 -0.223010 0.092 Uiso 1 1 calc R U . . .
C9 C 0.7596(5) 0.8102(6) -0.2324(4) 0.0876(19) Uani 1 1 d . . . . .
H9 H 0.731226 0.783720 -0.290115 0.105 Uiso 1 1 calc R U . . .
C10 C 0.8247(6) 0.8814(8) -0.2231(5) 0.137(3) Uani 1 1 d . . . . .
H10A H 0.854524 0.909525 -0.166268 0.164 Uiso 1 1 calc R U . . .
H10B H 0.842207 0.905055 -0.273267 0.164 Uiso 1 1 calc R U . . .
C11 C 0.5623(4) 0.8606(5) 0.1253(4) 0.0747(16) Uani 1 1 d . . . . .
H11 H 0.534891 0.796941 0.136433 0.090 Uiso 1 1 calc R U . . .
C12 C 0.6585(4) 0.9737(4) 0.0975(4) 0.0674(15) Uani 1 1 d . . . . .
H12 H 0.711950 1.004169 0.085371 0.081 Uiso 1 1 calc R U . . .
C13 C 0.5816(4) 1.0279(5) 0.1055(4) 0.0884(19) Uani 1 1 d . . . . .
H13 H 0.572110 1.101172 0.099904 0.106 Uiso 1 1 calc R U . . .
C14 C 0.4315(6) 0.9960(8) 0.1366(8) 0.089(3) Uani 0.696(9) 1 d D U P A 1
H14 H 0.417979 1.068472 0.134710 0.106 Uiso 0.696(9) 1 calc R U P A 1
C15 C 0.3719(7) 0.9256(8) 0.1515(7) 0.101(3) Uani 0.696(9) 1 d D U P A 1
H15A H 0.387146 0.853528 0.153070 0.121 Uiso 0.696(9) 1 calc R U P A 1
H15B H 0.313983 0.947367 0.160488 0.121 Uiso 0.696(9) 1 calc R U P A 1
C14' C 0.4267(11) 0.9330(16) 0.137(2) 0.089(3) Uani 0.304(9) 1 d D . P A 2
H14' H 0.406322 0.863096 0.138793 0.106 Uiso 0.304(9) 1 calc R U P A 2
C15' C 0.3710(17) 1.0132(18) 0.1462(17) 0.101(3) Uani 0.304(9) 1 d D . P A 2
H15C H 0.391697 1.082994 0.144125 0.121 Uiso 0.304(9) 1 calc R U P A 2
H15D H 0.311192 0.999621 0.154851 0.121 Uiso 0.304(9) 1 calc R U P A 2
C16 C 0.8438(3) 0.8233(4) 0.3131(3) 0.0538(12) Uani 1 1 d . . . . .
H16 H 0.886420 0.865444 0.293111 0.065 Uiso 1 1 calc R U . . .
C17 C 0.7320(4) 0.7137(4) 0.3168(4) 0.0618(14) Uani 1 1 d . . . . .
H17 H 0.681985 0.664718 0.298695 0.074 Uiso 1 1 calc R U . . .
C18 C 0.7678(4) 0.7512(4) 0.4012(4) 0.0619(14) Uani 1 1 d . . . . .
H18 H 0.747853 0.733376 0.451412 0.074 Uiso 1 1 calc R U . . .
C19 C 0.8980(4) 0.8822(5) 0.4706(4) 0.0785(16) Uani 1 1 d . . . . .
H19 H 0.944756 0.925645 0.458344 0.094 Uiso 1 1 calc R U . . .
C20 C 0.8912(5) 0.8821(5) 0.5517(4) 0.0928(19) Uani 1 1 d . . . . .
H20A H 0.845261 0.839624 0.566468 0.111 Uiso 1 1 calc R U . . .
H20B H 0.932093 0.924419 0.595736 0.111 Uiso 1 1 calc R U . . .

loop_
_atom_site_aniso_label
_atom_site_aniso_U_11
_atom_site_aniso_U_22
_atom_site_aniso_U_33
_atom_site_aniso_U_23
_atom_site_aniso_U_13
_atom_site_aniso_U_12
V1 0.0399(4) 0.0328(4) 0.0321(4) 0.0023(3) 0.0182(3) -0.0024(3)
V2 0.0469(4) 0.0374(4) 0.0416(4) 0.0108(3) 0.0214(3) 0.0070(3)
V3 0.0453(4) 0.0421(4) 0.0530(5) 0.0024(4) 0.0225(4) -0.0091(3)
N1 0.051(2) 0.038(2) 0.052(2) 0.0011(17) 0.0190(18) -0.0090(17)
N2 0.055(2) 0.042(2) 0.058(3) -0.0019(19) 0.0136(19) 0.0010(19)
N3 0.045(2) 0.052(2) 0.050(2) -0.0044(19) 0.0075(19) -0.0051(18)
N4 0.063(3) 0.069(3) 0.044(3) -0.016(2) 0.003(2) 0.000(2)
N5 0.046(2) 0.061(3) 0.054(2) 0.000(2) 0.0169(19) 0.0014(19)
N6 0.056(3) 0.111(4) 0.070(3) -0.009(3) 0.019(2) 0.027(3)
N7 0.055(2) 0.045(2) 0.054(2) 0.0125(18) 0.0297(19) -0.0030(19)
N8 0.064(2) 0.061(3) 0.050(3) 0.010(2) 0.035(2) 0.002(2)
O1 0.0457(16) 0.0386(16) 0.0379(16) 0.0014(13) 0.0171(13) -0.0082(13)
O2 0.072(2) 0.059(2) 0.0456(19) -0.0185(15) 0.0276(16) -0.0172(17)
O3 0.0533(18) 0.0558(19) 0.060(2) 0.0240(16) 0.0211(16) -0.0016(15)
O4 0.0467(17) 0.0594(19) 0.0494(19) 0.0071(15) 0.0236(15) 0.0066(15)
O5 0.096(3) 0.072(2) 0.063(2) -0.0120(19) 0.025(2) -0.033(2)
O6 0.084(2) 0.081(2) 0.065(2) 0.0373(19) 0.0408(19) 0.048(2)
O7 0.059(2) 0.064(2) 0.083(3) -0.0048(19) 0.0294(18) -0.0176(17)
O8 0.184(10) 0.094(7) 0.127(9) -0.014(6) 0.063(8) -0.015(7)
C1 0.059(3) 0.036(3) 0.061(3) 0.004(2) 0.021(2) -0.001(2)
C2 0.065(3) 0.042(3) 0.094(4) 0.008(3) 0.023(3) -0.015(3)
C3 0.074(4) 0.037(3) 0.094(4) 0.004(3) 0.019(3) 0.000(3)
C4 0.062(3) 0.052(3) 0.079(4) -0.006(3) 0.016(3) 0.004(3)
C5 0.082(4) 0.069(4) 0.106(5) -0.006(3) 0.024(4) 0.009(3)
C6 0.055(3) 0.067(3) 0.035(3) -0.013(2) 0.003(2) -0.009(2)
C7 0.052(3) 0.080(4) 0.088(5) -0.011(3) 0.001(3) -0.026(3)
C8 0.078(4) 0.075(4) 0.059(4) -0.014(3) -0.008(3) -0.003(3)
C9 0.097(5) 0.124(6) 0.035(3) -0.007(3) 0.007(3) 0.008(4)
C10 0.142(7) 0.218(10) 0.050(4) 0.014(5) 0.029(4) -0.050(7)
C11 0.056(3) 0.100(5) 0.072(4) 0.008(3) 0.024(3) -0.005(3)
C12 0.053(3) 0.062(4) 0.085(4) -0.005(3) 0.016(3) 0.001(3)
C13 0.072(4) 0.080(4) 0.109(5) -0.012(4) 0.020(4) 0.015(4)
C14 0.072(4) 0.096(7) 0.104(5) -0.006(7) 0.037(4) 0.020(6)
C15 0.072(5) 0.109(7) 0.127(7) -0.019(7) 0.038(5) 0.006(6)
C14' 0.072(4) 0.096(7) 0.104(5) -0.006(7) 0.037(4) 0.020(6)
C15' 0.072(5) 0.109(7) 0.127(7) -0.019(7) 0.038(5) 0.006(6)
C16 0.066(3) 0.058(3) 0.048(3) 0.007(2) 0.034(2) -0.006(3)
C17 0.068(3) 0.062(3) 0.068(4) 0.014(3) 0.040(3) -0.004(3)
C18 0.075(3) 0.067(3) 0.059(3) 0.017(3) 0.043(3) 0.002(3)
C19 0.091(4) 0.090(4) 0.062(4) -0.009(3) 0.035(3) -0.020(3)
C20 0.133(5) 0.090(4) 0.065(4) -0.004(3) 0.043(4) -0.008(4)

loop_
_atom_type_symbol
_atom_type_description
_atom_type_scat_dispersion_real
_atom_type_scat_dispersion_imag
_atom_type_scat_source
C C 0.0033 0.0016 'International Tables Vol C Tables 4.2.6.8 and 6.1.1.4'
H H 0.0000 0.0000 'International Tables Vol C Tables 4.2.6.8 and 6.1.1.4'
N N 0.0061 0.0033 'International Tables Vol C Tables 4.2.6.8 and 6.1.1.4'
O O 0.0106 0.0060 'International Tables Vol C Tables 4.2.6.8 and 6.1.1.4'
V V 0.3005 0.5294 'International Tables Vol C Tables 4.2.6.8 and 6.1.1.4'

loop_
_geom_angle_atom_site_label_1
_geom_angle_atom_site_label_2
_geom_angle_atom_site_label_3
_geom_angle
_geom_angle_site_symmetry_1
_geom_angle_site_symmetry_3
O2 V1 O1 108.27(14) . .
O2 V1 O3 112.02(16) . .
O1 V1 O3 108.24(13) . .
O2 V1 O4 108.11(15) . .
O1 V1 O4 110.33(13) . .
O3 V1 O4 109.86(14) . .
O5 V2 O6 108.6(2) . .
O5 V2 O3 109.99(16) . 3_775
O6 V2 O3 110.19(16) . 3_775
O5 V2 O4 108.02(16) . .
O6 V2 O4 107.82(15) . .
O3 V2 O4 112.13(14) 3_775 .
O7 V3 O1 178.09(15) . .
O7 V3 N7 94.49(16) . .
O1 V3 N7 86.60(12) . .
O7 V3 N1 93.19(15) . .
O1 V3 N1 85.20(12) . .
N7 V3 N1 92.07(14) . .
O7 V3 N3 93.39(16) . .
O1 V3 N3 85.60(12) . .
N7 V3 N3 171.70(14) . .
N1 V3 N3 90.09(14) . .
O7 V3 N5 93.33(16) . .
O1 V3 N5 88.29(13) . .
N7 V3 N5 86.89(14) . .
N1 V3 N5 173.46(14) . .
N3 V3 N5 90.05(14) . .
C1 N1 C2 104.7(4) . .
C1 N1 V3 128.2(3) . .
C2 N1 V3 126.6(3) . .
C1 N2 C3 106.1(4) . .
C1 N2 C4 124.4(4) . .
C3 N2 C4 129.5(4) . .
C6 N3 C7 103.5(4) . .
C6 N3 V3 129.1(3) . .
C7 N3 V3 127.4(4) . .
C6 N4 C8 107.4(5) . .
C6 N4 C9 127.5(5) . .
C8 N4 C9 125.1(5) . .
C11 N5 C12 104.1(4) . .
C11 N5 V3 124.9(4) . .
C12 N5 V3 130.6(3) . .
C11 N6 C13 106.9(5) . .
C11 N6 C14 136.3(7) . .
C13 N6 C14 116.8(6) . .
C11 N6 C14' 105.0(9) . .
C13 N6 C14' 148.0(9) . .
C16 N7 C17 104.9(4) . .
C16 N7 V3 129.7(3) . .
C17 N7 V3 124.9(3) . .
C16 N8 C18 106.6(4) . .
C16 N8 C19 125.6(4) . .
C18 N8 C19 127.7(4) . .
V1 O1 V3 174.33(16) . .
V1 O3 V2 141.52(18) . 3_775
V1 O4 V2 134.05(17) . .
N1 C1 N2 112.5(4) . .
C3 C2 N1 110.2(4) . .
C2 C3 N2 106.5(4) . .
C5 C4 N2 124.5(5) . .
N3 C6 N4 112.5(4) . .
C8 C7 N3 110.5(5) . .
C7 C8 N4 106.1(5) . .
C10 C9 N4 124.3(6) . .
N5 C11 N6 112.2(5) . .
C13 C12 N5 110.3(5) . .
C12 C13 N6 106.5(5) . .
C15 C14 N6 116.6(9) . .
C15' C14' N6 119.5(18) . .
N7 C16 N8 112.3(4) . .
C18 C17 N7 109.6(5) . .
C17 C18 N8 106.5(4) . .
C20 C19 N8 124.8(6) . .

loop_
_geom_bond_atom_site_label_1
_geom_bond_atom_site_label_2
_geom_bond_distance
_geom_bond_site_symmetry_2
V1 O2 1.615(3) .
V1 O1 1.684(2) .
V1 O3 1.771(3) .
V1 O4 1.771(3) .
V2 O5 1.610(3) .
V2 O6 1.611(3) .
V2 O3 1.808(3) 3_775
V2 O4 1.824(3) .
V3 O7 1.607(3) .
V3 O1 2.058(2) .
V3 N7 2.109(4) .
V3 N1 2.112(4) .
V3 N3 2.119(4) .
V3 N5 2.120(4) .
N1 C1 1.308(5) .
N1 C2 1.378(5) .
N2 C1 1.337(5) .
N2 C3 1.378(6) .
N2 C4 1.413(6) .
N3 C6 1.310(6) .
N3 C7 1.382(6) .
N4 C6 1.331(6) .
N4 C8 1.346(6) .
N4 C9 1.423(7) .
N5 C11 1.319(6) .
N5 C12 1.366(6) .
N6 C11 1.331(7) .
N6 C13 1.350(7) .
N6 C14 1.458(7) .
N6 C14' 1.463(10) .
N7 C16 1.309(6) .
N7 C17 1.389(5) .
N8 C16 1.339(5) .
N8 C18 1.375(6) .
N8 C19 1.410(6) .
C2 C3 1.331(7) .
C4 C5 1.283(7) .
C7 C8 1.340(8) .
C9 C10 1.276(9) .
C12 C13 1.341(7) .
C14 C15 1.302(8) .
C14' C15' 1.324(10) .
C17 C18 1.341(7) .
C19 C20 1.285(7) .
